data_4345362
loop_
_publ_author_name
'Botezat, Olga'
'van Leusen, Jan'
'Kravtsov, Victor Ch'
'K\"ogerler, Paul'
'Baca, Svetlana G.'

_publ_section_title
;
 Ultralarge 3d/4f Coordination Wheels: From Carboxylate/Amino
 Alcohol-Supported {Fe4Ln2} to {Fe18Ln6} Rings.
;
_journal_issue 4
_journal_name_full 'Inorganic chemistry'
_journal_page_first 1814
_journal_page_last 1822
_journal_paper_doi 10.1021/acs.inorgchem.6b02100
_journal_volume 56
_journal_year 2017
_chemical_formula_sum 'C56 H110 Cl4 Er2 Fe4 N16 O24'
_chemical_formula_weight 2091.32
_chemical_name_systematic
; 
 ? 
;
_space_group_IT_number 2
_symmetry_cell_setting triclinic
_symmetry_space_group_name_Hall '-P 1'
_symmetry_space_group_name_H-M 'P -1'
_atom_sites_solution_hydrogens geom
_atom_sites_solution_primary direct
_atom_sites_solution_secondary difmap
_audit_creation_method SHELXL-97
_cell_angle_alpha 117.314(8)
_cell_angle_beta 101.602(9)
_cell_angle_gamma 96.385(9)
_cell_formula_units_Z 1
_cell_length_a 12.343(7)
_cell_length_b 14.249(8)
_cell_length_c 14.469(8)
_cell_measurement_reflns_used 2281
_cell_measurement_temperature 100(2)
_cell_measurement_theta_max 21.35
_cell_measurement_theta_min 2.34
_cell_volume 2153(2)
_computing_cell_refinement 'Bruker SAINT'
_computing_data_collection 'Bruker APEX2'
_computing_data_reduction 'Bruker SAINT'
_computing_molecular_graphics 'Bruker SHELXTL'
_computing_publication_material 'Bruker SHELXTL'
_computing_structure_refinement 'SHELXL-97 (Sheldrick, 2008)'
_computing_structure_solution 'SHELXS-97 (Sheldrick, 2008)'
_diffrn_ambient_temperature 100(2)
_diffrn_measured_fraction_theta_full 0.994
_diffrn_measured_fraction_theta_max 0.994
_diffrn_measurement_device_type 'Bruker APEX-II CCD'
_diffrn_measurement_method '\f and \w scans'
_diffrn_radiation_monochromator graphite
_diffrn_radiation_source 'fine-focus sealed tube'
_diffrn_radiation_type MoK\a
_diffrn_radiation_wavelength 0.71073
_diffrn_reflns_av_R_equivalents 0.1052
_diffrn_reflns_av_sigmaI/netI 0.1323
_diffrn_reflns_limit_h_max 14
_diffrn_reflns_limit_h_min -14
_diffrn_reflns_limit_k_max 16
_diffrn_reflns_limit_k_min -16
_diffrn_reflns_limit_l_max 16
_diffrn_reflns_limit_l_min -16
_diffrn_reflns_number 21177
_diffrn_reflns_theta_full 24.32
_diffrn_reflns_theta_max 24.32
_diffrn_reflns_theta_min 2.10
_exptl_absorpt_coefficient_mu 2.781
_exptl_absorpt_correction_T_max 0.8082
_exptl_absorpt_correction_T_min 0.7314
_exptl_absorpt_correction_type multi-scan
_exptl_absorpt_process_details sadabs
_exptl_crystal_colour yellow
_exptl_crystal_density_diffrn 1.613
_exptl_crystal_density_method 'not measured'
_exptl_crystal_description block
_exptl_crystal_F_000 1058
_exptl_crystal_size_max 0.12
_exptl_crystal_size_mid 0.09
_exptl_crystal_size_min 0.08
_refine_diff_density_max 3.084
_refine_diff_density_min -1.706
_refine_diff_density_rms 0.180
_refine_ls_extinction_method none
_refine_ls_goodness_of_fit_ref 0.991
_refine_ls_hydrogen_treatment constr
_refine_ls_matrix_type full
_refine_ls_number_parameters 516
_refine_ls_number_reflns 7001
_refine_ls_number_restraints 43
_refine_ls_restrained_S_all 0.992
_refine_ls_R_factor_all 0.0675
_refine_ls_R_factor_gt 0.0548
_refine_ls_shift/su_max 0.001
_refine_ls_shift/su_mean 0.000
_refine_ls_structure_factor_coef Fsqd
_refine_ls_weighting_details 'calc w=1/[\s^2^(Fo^2^)+(0.0041P)^2^+0.0000P] where P=(Fo^2^+2Fc^2^)/3'
_refine_ls_weighting_scheme calc
_refine_ls_wR_factor_gt 0.1321
_refine_ls_wR_factor_ref 0.1411
_reflns_number_gt 5757
_reflns_number_total 7001
_reflns_threshold_expression >2sigma(I)
_cod_data_source_file ic6b02100_si_007.cif
_cod_data_source_block sb447rsn
_cod_depositor_comments
;
The following automatic conversions were performed:

'_symmetry_cell_setting' value 'Triclinic' changed to 'triclinic'
according to
/home/data/users/saulius/crontab/automatic-downloads/current/ACS/lib/dictionaries/cif_core.dic
dictionary named 'cif_core.dic' version 2.4.2 from 2011-04-26.

Automatic conversion script
Id: cif_fix_values 4973 2017-02-22 13:04:09Z antanas 
;
_cod_original_sg_symbol_H-M P-1
_cod_database_code 4345362

loop_
_symmetry_equiv_pos_as_xyz
'x, y, z'
'-x, -y, -z'

loop_
_atom_site_label
_atom_site_type_symbol
_atom_site_fract_x
_atom_site_fract_y
_atom_site_fract_z
_atom_site_U_iso_or_equiv
_atom_site_adp_type
_atom_site_occupancy
_atom_site_symmetry_multiplicity
_atom_site_calc_flag
_atom_site_refinement_flags
_atom_site_disorder_assembly
_atom_site_disorder_group
Er1 Er 1.01478(3) 0.24400(2) 0.30499(2) 0.01577(14) Uani 1 1 d . . .
Fe1 Fe 0.81775(9) 0.37695(8) 0.25734(8) 0.0165(3) Uani 1 1 d . . .
Fe2 Fe 1.19566(9) 0.38225(8) 0.56042(8) 0.0175(3) Uani 1 1 d . . .
C1 C 0.8100(6) 0.1647(6) 0.3928(6) 0.0209(17) Uani 1 1 d . . .
H1A H 0.8547 0.2091 0.4701 0.025 Uiso 1 1 calc R . .
H1B H 0.7461 0.1120 0.3874 0.025 Uiso 1 1 calc R . .
C2 C 0.7626(6) 0.2386(6) 0.3529(6) 0.0226(17) Uani 1 1 d . . .
H2A H 0.7008 0.1944 0.2841 0.027 Uiso 1 1 calc R . .
H2B H 0.7306 0.2906 0.4073 0.027 Uiso 1 1 calc R . .
C3 C 0.9616(6) 0.0655(6) 0.3881(6) 0.0201(17) Uani 1 1 d . . .
H3A H 1.0038 0.0199 0.3402 0.024 Uiso 1 1 calc R . .
H3B H 0.9165 0.0200 0.4086 0.024 Uiso 1 1 calc R . .
C4 C 1.0459(6) 0.1609(6) 0.4903(6) 0.0231(17) Uani 1 1 d . . .
H4A H 1.0093 0.1892 0.5495 0.028 Uiso 1 1 calc R . .
H4B H 1.1126 0.1364 0.5142 0.028 Uiso 1 1 calc R . .
C5 C 0.8118(6) 0.0132(6) 0.2206(6) 0.0218(17) Uani 1 1 d . . .
H5A H 0.7393 0.0314 0.1989 0.026 Uiso 1 1 calc R . .
H5B H 0.7937 -0.0529 0.2266 0.026 Uiso 1 1 calc R . .
C6 C 0.8739(6) -0.0093(6) 0.1339(6) 0.0224(17) Uani 1 1 d . . .
H6A H 0.9414 -0.0368 0.1502 0.027 Uiso 1 1 calc R . .
H6B H 0.8229 -0.0652 0.0619 0.027 Uiso 1 1 calc R . .
C7 C 1.0778(6) 0.2619(6) 0.0999(6) 0.0202(16) Uani 1 1 d . . .
H7A H 1.0402 0.1837 0.0538 0.024 Uiso 1 1 calc R . .
H7B H 1.1242 0.2827 0.0609 0.024 Uiso 1 1 calc R . .
C8 C 0.9868(6) 0.3294(6) 0.1216(6) 0.0221(17) Uani 1 1 d . . .
H8A H 1.0208 0.4062 0.1460 0.027 Uiso 1 1 calc R . .
H8B H 0.9240 0.3009 0.0542 0.027 Uiso 1 1 calc R . .
C9 C 1.2180(6) 0.3964(6) 0.2741(5) 0.0207(17) Uani 1 1 d . . .
H9A H 1.1693 0.4451 0.2680 0.025 Uiso 1 1 calc R . .
H9B H 1.2842 0.4078 0.2484 0.025 Uiso 1 1 calc R . .
C10 C 1.2596(6) 0.4250(6) 0.3933(6) 0.0227(17) Uani 1 1 d . . .
H10A H 1.3247 0.3926 0.4038 0.027 Uiso 1 1 calc R . .
H10B H 1.2851 0.5048 0.4406 0.027 Uiso 1 1 calc R . .
C11 C 1.2310(6) 0.2059(6) 0.1857(6) 0.0216(17) Uani 1 1 d U . .
H11A H 1.2996 0.2390 0.2489 0.026 Uiso 1 1 calc R . .
H11B H 1.2556 0.1945 0.1210 0.026 Uiso 1 1 calc R . .
C12 C 1.1735(7) 0.0972(6) 0.1688(6) 0.0231(17) Uani 1 1 d . . .
H12A H 1.1101 0.0596 0.1008 0.028 Uiso 1 1 calc R . .
H12B H 1.2287 0.0507 0.1625 0.028 Uiso 1 1 calc R . .
C13 C 0.8048(6) 0.5634(6) 0.2075(5) 0.0197(17) Uani 1 1 d . . .
C14 C 0.8018(7) 0.6043(6) 0.1262(6) 0.0291(19) Uani 1 1 d . . .
C15 C 0.8412(10) 0.7269(7) 0.1837(7) 0.052(3) Uani 1 1 d . . .
H15A H 0.7888 0.7599 0.2250 0.079 Uiso 1 1 calc R . .
H15B H 0.8424 0.7505 0.1300 0.079 Uiso 1 1 calc R . .
H15C H 0.9178 0.7497 0.2333 0.079 Uiso 1 1 calc R . .
C16 C 0.6768(10) 0.5737(10) 0.0587(10) 0.075(4) Uani 1 1 d . . .
H16A H 0.6332 0.6176 0.1047 0.113 Uiso 1 1 calc R . .
H16B H 0.6445 0.4966 0.0307 0.113 Uiso 1 1 calc R . .
H16C H 0.6732 0.5876 -0.0021 0.113 Uiso 1 1 calc R . .
C17 C 0.8761(12) 0.5507(9) 0.0539(10) 0.086(5) Uani 1 1 d . . .
H17A H 0.8686 0.5711 -0.0028 0.129 Uiso 1 1 calc R . .
H17B H 0.8518 0.4716 0.0203 0.129 Uiso 1 1 calc R . .
H17C H 0.9557 0.5751 0.0979 0.129 Uiso 1 1 calc R . .
C18 C 0.6644(7) 0.1753(6) 0.0465(6) 0.0243(18) Uani 1 1 d . . .
C19 C 0.5553(6) 0.1590(6) -0.0384(6) 0.0256(18) Uani 1 1 d . . .
C20 C 0.4519(7) 0.1594(8) 0.0064(7) 0.042(2) Uani 1 1 d . . .
H20A H 0.4367 0.0948 0.0142 0.063 Uiso 1 1 calc R . .
H20B H 0.3851 0.1587 -0.0440 0.063 Uiso 1 1 calc R . .
H20C H 0.4681 0.2248 0.0773 0.063 Uiso 1 1 calc R . .
C21 C 0.5718(8) 0.2542(7) -0.0611(7) 0.044(2) Uani 1 1 d . . .
H21A H 0.5774 0.3221 0.0047 0.066 Uiso 1 1 calc R . .
H21B H 0.5068 0.2427 -0.1198 0.066 Uiso 1 1 calc R . .
H21C H 0.6418 0.2585 -0.0826 0.066 Uiso 1 1 calc R . .
C22 C 0.5354(7) 0.0513(7) -0.1472(6) 0.034(2) Uani 1 1 d . . .
H22A H 0.6037 0.0504 -0.1720 0.051 Uiso 1 1 calc R . .
H22B H 0.4707 0.0469 -0.2021 0.051 Uiso 1 1 calc R . .
H22C H 0.5193 -0.0108 -0.1357 0.051 Uiso 1 1 calc R . .
C23 C 1.3673(6) 0.2403(6) 0.5035(6) 0.0209(17) Uani 1 1 d . A .
C24 C 1.4831(7) 0.2326(6) 0.5581(7) 0.033(2) Uani 1 1 d D . .
C25 C 1.5207(9) 0.1350(9) 0.4834(9) 0.065(3) Uani 1 1 d . A .
H25A H 1.5974 0.1362 0.5198 0.097 Uiso 1 1 calc R . .
H25B H 1.5213 0.1372 0.4168 0.097 Uiso 1 1 calc R . .
H25C H 1.4679 0.0684 0.4652 0.097 Uiso 1 1 calc R . .
C26 C 1.445(2) 0.182(2) 0.626(2) 0.054(5) Uani 0.384(13) 1 d PDU A 1
H26A H 1.3877 0.1137 0.5775 0.080 Uiso 0.384(13) 1 calc PR A 1
H26B H 1.4120 0.2330 0.6794 0.080 Uiso 0.384(13) 1 calc PR A 1
H26C H 1.5109 0.1682 0.6641 0.080 Uiso 0.384(13) 1 calc PR A 1
C27 C 1.5644(18) 0.3431(14) 0.6500(19) 0.057(4) Uani 0.384(13) 1 d PDU A 1
H27A H 1.6312 0.3293 0.6870 0.085 Uiso 0.384(13) 1 calc PR A 1
H27B H 1.5242 0.3829 0.7023 0.085 Uiso 0.384(13) 1 calc PR A 1
H27C H 1.5888 0.3866 0.6182 0.085 Uiso 0.384(13) 1 calc PR A 1
C26' C 1.4926(14) 0.2535(16) 0.6748(10) 0.056(4) Uani 0.616(13) 1 d PDU A 2
H26D H 1.4524 0.1882 0.6714 0.084 Uiso 0.616(13) 1 calc PR A 2
H26E H 1.4584 0.3142 0.7120 0.084 Uiso 0.616(13) 1 calc PR A 2
H26F H 1.5729 0.2714 0.7148 0.084 Uiso 0.616(13) 1 calc PR A 2
C27' C 1.5701(11) 0.3268(11) 0.5647(13) 0.047(4) Uani 0.616(13) 1 d PDU A 2
H27D H 1.6469 0.3311 0.6037 0.071 Uiso 0.616(13) 1 calc PR A 2
H27E H 1.5491 0.3960 0.6034 0.071 Uiso 0.616(13) 1 calc PR A 2
H27F H 1.5684 0.3120 0.4912 0.071 Uiso 0.616(13) 1 calc PR A 2
C28 C 0.7624(8) 0.0985(7) 0.7049(7) 0.045(2) Uani 1 1 d D . .
H28A H 0.7320 0.0226 0.6858 0.054 Uiso 1 1 calc R B 1
H28B H 0.6977 0.1340 0.7064 0.054 Uiso 1 1 calc R B 1
N1 N 0.8833(5) 0.1051(4) 0.3282(4) 0.0174(13) Uani 1 1 d . . .
N2 N 1.1524(5) 0.2815(5) 0.2045(5) 0.0197(14) Uani 1 1 d . . .
N3 N 0.9292(5) 0.5243(5) 0.3937(5) 0.0190(14) Uani 1 1 d . . .
N4 N 1.0137(6) 0.5664(5) 0.3808(5) 0.0269(16) Uani 1 1 d . . .
N5 N 1.0916(6) 0.6061(5) 0.3682(6) 0.0372(18) Uani 1 1 d . . .
N6 N 0.7040(5) 0.4546(5) 0.3431(5) 0.0185(13) Uani 1 1 d . . .
N7 N 0.6015(6) 0.4251(5) 0.3134(6) 0.0353(18) Uani 1 1 d U . .
N8 N 0.5046(7) 0.3966(7) 0.2868(8) 0.080(4) Uani 1 1 d . . .
O1 O 0.8512(4) 0.2959(4) 0.3361(4) 0.0186(11) Uani 1 1 d . . .
O2 O 1.0816(4) 0.2447(4) 0.4668(4) 0.0178(11) Uani 1 1 d . . .
O3 O 0.9091(4) 0.0906(4) 0.1327(4) 0.0217(12) Uani 1 1 d . . .
H3 H 0.8565 0.1002 0.0911 0.026 Uiso 1 1 d R . .
O4 O 0.9440(4) 0.3224(4) 0.2041(4) 0.0190(11) Uani 1 1 d . . .
O5 O 1.1675(4) 0.3833(4) 0.4218(4) 0.0200(11) Uani 1 1 d . . .
O6 O 1.1302(4) 0.1151(4) 0.2605(4) 0.0228(12) Uani 1 1 d . . .
H6 H 1.1876 0.1230 0.3240 0.027 Uiso 1 1 d R . .
O7 O 0.8066(4) 0.4651(4) 0.1764(4) 0.0207(11) Uani 1 1 d . . .
O8 O 0.7987(4) 0.6316(4) 0.3029(4) 0.0219(12) Uani 1 1 d . . .
O9 O 0.6861(4) 0.2631(4) 0.1390(4) 0.0238(12) Uani 1 1 d . . .
O10 O 0.7227(5) 0.1070(4) 0.0250(4) 0.0308(13) Uani 1 1 d . . .
O11 O 1.3390(4) 0.3312(4) 0.5569(4) 0.0251(12) Uani 1 1 d . . .
O12 O 1.3104(5) 0.1631(4) 0.4151(4) 0.0344(14) Uani 1 1 d . . .
Cl1 Cl 0.8199(2) 0.0969(2) 0.6039(2) 0.0543(7) Uani 1 1 d . C .
Cl2 Cl 0.8585(3) 0.1655(3) 0.8348(2) 0.0520(10) Uani 0.806(6) 1 d PDU C 1
Cl2' Cl 0.8054(13) 0.2319(7) 0.8132(9) 0.066(4) Uani 0.194(6) 1 d PDU C 2

loop_
_atom_site_aniso_label
_atom_site_aniso_U_11
_atom_site_aniso_U_22
_atom_site_aniso_U_33
_atom_site_aniso_U_23
_atom_site_aniso_U_13
_atom_site_aniso_U_12
Er1 0.0191(2) 0.0126(2) 0.01015(19) -0.00073(15) 0.00754(14) 0.00674(15)
Fe1 0.0210(6) 0.0129(5) 0.0115(5) 0.0007(4) 0.0077(4) 0.0073(5)
Fe2 0.0204(6) 0.0150(6) 0.0110(5) -0.0004(4) 0.0076(4) 0.0076(5)
C1 0.026(4) 0.018(4) 0.018(4) 0.005(3) 0.010(3) 0.011(3)
C2 0.020(4) 0.020(4) 0.023(4) 0.006(3) 0.008(3) 0.003(3)
C3 0.026(4) 0.018(4) 0.021(4) 0.009(3) 0.015(3) 0.013(3)
C4 0.021(4) 0.017(4) 0.023(4) 0.003(3) 0.006(3) 0.005(3)
C5 0.030(4) 0.019(4) 0.015(4) 0.005(3) 0.010(3) 0.008(4)
C6 0.027(4) 0.020(4) 0.015(4) 0.003(3) 0.008(3) 0.011(3)
C7 0.024(4) 0.023(4) 0.013(4) 0.005(3) 0.012(3) 0.010(3)
C8 0.029(4) 0.021(4) 0.009(4) -0.001(3) 0.008(3) 0.012(4)
C9 0.021(4) 0.021(4) 0.012(4) -0.001(3) 0.011(3) 0.005(3)
C10 0.029(4) 0.018(4) 0.016(4) 0.002(3) 0.014(3) 0.005(4)
C11 0.023(4) 0.021(4) 0.013(3) -0.001(3) 0.012(3) 0.010(3)
C12 0.028(4) 0.019(4) 0.017(4) 0.004(3) 0.011(3) 0.006(3)
C13 0.017(4) 0.025(5) 0.010(4) 0.004(3) 0.002(3) 0.004(3)
C14 0.048(5) 0.023(4) 0.019(4) 0.007(4) 0.018(4) 0.015(4)
C15 0.099(9) 0.021(5) 0.029(5) 0.008(4) 0.020(5) -0.001(5)
C16 0.078(8) 0.086(9) 0.065(8) 0.055(8) -0.011(7) 0.009(7)
C17 0.181(14) 0.076(8) 0.088(9) 0.067(8) 0.112(10) 0.090(9)
C18 0.030(4) 0.021(4) 0.019(4) 0.005(4) 0.012(3) 0.007(4)
C19 0.024(4) 0.021(4) 0.019(4) 0.001(3) 0.004(3) 0.007(4)
C20 0.029(5) 0.045(6) 0.026(5) 0.000(4) 0.006(4) 0.001(4)
C21 0.063(7) 0.028(5) 0.030(5) 0.012(4) -0.003(5) 0.013(5)
C22 0.030(5) 0.032(5) 0.019(4) -0.004(4) 0.004(4) 0.007(4)
C23 0.025(4) 0.022(4) 0.016(4) 0.007(4) 0.010(3) 0.006(4)
C24 0.027(5) 0.027(5) 0.034(5) 0.007(4) 0.007(4) 0.007(4)
C25 0.061(7) 0.072(8) 0.058(7) 0.021(6) 0.018(6) 0.054(6)
C26 0.039(9) 0.074(10) 0.031(8) 0.013(8) -0.001(7) 0.029(8)
C27 0.037(7) 0.064(8) 0.046(7) 0.012(7) -0.002(6) 0.022(6)
C26' 0.042(7) 0.074(9) 0.034(7) 0.015(6) -0.002(6) 0.025(7)
C27' 0.027(7) 0.052(8) 0.048(7) 0.011(7) 0.008(6) 0.020(6)
C28 0.067(7) 0.028(5) 0.035(5) 0.010(4) 0.016(5) 0.019(5)
N1 0.020(3) 0.011(3) 0.011(3) -0.002(3) 0.005(3) 0.000(3)
N2 0.022(3) 0.024(4) 0.013(3) 0.006(3) 0.011(3) 0.009(3)
N3 0.014(3) 0.017(3) 0.017(3) 0.003(3) 0.003(3) -0.002(3)
N4 0.037(4) 0.007(3) 0.019(4) -0.006(3) 0.006(3) 0.004(3)
N5 0.039(4) 0.015(4) 0.044(5) -0.001(3) 0.025(4) 0.004(3)
N6 0.017(3) 0.017(3) 0.014(3) 0.001(3) 0.006(3) 0.004(3)
N7 0.031(4) 0.021(4) 0.034(4) -0.006(3) 0.017(3) 0.011(3)
N8 0.028(5) 0.036(5) 0.095(8) -0.033(5) 0.023(5) -0.001(4)
O1 0.018(3) 0.014(3) 0.019(3) 0.005(2) 0.004(2) 0.004(2)
O2 0.021(3) 0.013(3) 0.015(2) 0.003(2) 0.007(2) 0.003(2)
O3 0.022(3) 0.022(3) 0.013(3) 0.002(2) 0.004(2) 0.006(2)
O4 0.023(3) 0.017(3) 0.014(3) 0.004(2) 0.008(2) 0.006(2)
O5 0.018(3) 0.027(3) 0.012(2) 0.004(2) 0.011(2) 0.009(2)
O6 0.031(3) 0.023(3) 0.014(3) 0.005(2) 0.009(2) 0.016(2)
O7 0.029(3) 0.016(3) 0.015(3) 0.005(2) 0.006(2) 0.008(2)
O8 0.030(3) 0.016(3) 0.014(3) 0.003(2) 0.007(2) 0.006(2)
O9 0.025(3) 0.019(3) 0.015(3) -0.002(2) 0.007(2) 0.003(2)
O10 0.036(3) 0.026(3) 0.022(3) 0.003(3) 0.009(3) 0.017(3)
O11 0.028(3) 0.017(3) 0.023(3) 0.000(2) 0.011(2) 0.015(2)
O12 0.033(3) 0.025(3) 0.021(3) -0.006(3) 0.002(3) 0.011(3)
Cl1 0.0529(15) 0.084(2) 0.0449(14) 0.0397(15) 0.0251(12) 0.0279(14)
Cl2 0.064(2) 0.0450(19) 0.0290(16) 0.0064(14) 0.0110(14) 0.0075(16)
Cl2' 0.075(6) 0.048(5) 0.042(5) 0.003(4) 0.010(5) 0.003(5)

loop_
_atom_type_symbol
_atom_type_description
_atom_type_scat_dispersion_real
_atom_type_scat_dispersion_imag
_atom_type_scat_source
C C 0.0033 0.0016 'International Tables Vol C Tables 4.2.6.8 and 6.1.1.4'
H H 0.0000 0.0000 'International Tables Vol C Tables 4.2.6.8 and 6.1.1.4'
N N 0.0061 0.0033 'International Tables Vol C Tables 4.2.6.8 and 6.1.1.4'
O O 0.0106 0.0060 'International Tables Vol C Tables 4.2.6.8 and 6.1.1.4'
Cl Cl 0.1484 0.1585 'International Tables Vol C Tables 4.2.6.8 and 6.1.1.4'
Fe Fe 0.3463 0.8444 'International Tables Vol C Tables 4.2.6.8 and 6.1.1.4'
Er Er -0.2586 4.9576 'International Tables Vol C Tables 4.2.6.8 and 6.1.1.4'

loop_
_geom_angle_atom_site_label_1
_geom_angle_atom_site_label_2
_geom_angle_atom_site_label_3
_geom_angle
_geom_angle_site_symmetry_1
_geom_angle_site_symmetry_3
O5 Er1 O1 109.79(17) . .
O5 Er1 O4 96.83(17) . .
O1 Er1 O4 67.67(17) . .
O5 Er1 O2 67.18(17) . .
O1 Er1 O2 96.41(16) . .
O4 Er1 O2 152.98(17) . .
O5 Er1 O6 92.18(17) . .
O1 Er1 O6 152.87(18) . .
O4 Er1 O6 126.88(17) . .
O2 Er1 O6 77.14(16) . .
O5 Er1 O3 154.37(17) . .
O1 Er1 O3 90.89(17) . .
O4 Er1 O3 76.68(17) . .
O2 Er1 O3 127.03(17) . .
O6 Er1 O3 73.32(17) . .
O5 Er1 N1 132.50(17) . .
O1 Er1 N1 67.97(17) . .
O4 Er1 N1 122.01(17) . .
O2 Er1 N1 66.09(17) . .
O6 Er1 N1 85.54(18) . .
O3 Er1 N1 68.64(17) . .
O5 Er1 N2 68.14(18) . .
O1 Er1 N2 133.15(17) . .
O4 Er1 N2 66.29(17) . .
O2 Er1 N2 121.73(17) . .
O6 Er1 N2 69.19(18) . .
O3 Er1 N2 86.76(18) . .
N1 Er1 N2 149.13(18) . .
O5 Er1 Fe1 102.01(13) . .
O1 Er1 Fe1 34.28(12) . .
O4 Er1 Fe1 33.81(12) . .
O2 Er1 Fe1 125.32(12) . .
O6 Er1 Fe1 156.73(12) . .
O3 Er1 Fe1 86.42(12) . .
N1 Er1 Fe1 97.85(13) . .
N2 Er1 Fe1 98.93(13) . .
O5 Er1 Fe2 33.90(12) . .
O1 Er1 Fe2 101.07(12) . .
O4 Er1 Fe2 124.96(12) . .
O2 Er1 Fe2 33.86(12) . .
O6 Er1 Fe2 88.21(12) . .
O3 Er1 Fe2 157.96(12) . .
N1 Er1 Fe2 98.62(13) . .
N2 Er1 Fe2 98.02(14) . .
Fe1 Er1 Fe2 113.80(4) . .
O4 Fe1 O1 81.1(2) . .
O4 Fe1 O9 100.5(2) . .
O1 Fe1 O9 96.2(2) . .
O4 Fe1 O7 92.1(2) . .
O1 Fe1 O7 172.1(2) . .
O9 Fe1 O7 88.9(2) . .
O4 Fe1 N6 169.4(2) . .
O1 Fe1 N6 95.1(2) . .
O9 Fe1 N6 89.7(2) . .
O7 Fe1 N6 90.9(2) . .
O4 Fe1 N3 92.9(2) . .
O1 Fe1 N3 90.8(2) . .
O9 Fe1 N3 165.6(2) . .
O7 Fe1 N3 85.6(2) . .
N6 Fe1 N3 77.2(2) . .
O4 Fe1 Er1 41.09(14) . .
O1 Fe1 Er1 40.49(14) . .
O9 Fe1 Er1 106.13(15) . .
O7 Fe1 Er1 132.10(14) . .
N6 Fe1 Er1 133.11(16) . .
N3 Fe1 Er1 87.31(16) . .
O2 Fe2 O5 80.4(2) . .
O2 Fe2 O11 101.2(2) . .
O5 Fe2 O11 97.5(2) . .
O2 Fe2 O8 92.4(2) . 2_766
O5 Fe2 O8 171.8(2) . 2_766
O11 Fe2 O8 87.7(2) . 2_766
O2 Fe2 N6 169.7(2) . 2_766
O5 Fe2 N6 95.2(2) . 2_766
O11 Fe2 N6 88.6(2) . 2_766
O8 Fe2 N6 91.3(2) 2_766 2_766
O2 Fe2 N3 93.7(2) . 2_766
O5 Fe2 N3 91.0(2) . 2_766
O11 Fe2 N3 163.9(2) . 2_766
O8 Fe2 N3 85.4(2) 2_766 2_766
N6 Fe2 N3 77.0(2) 2_766 2_766
O2 Fe2 Er1 41.16(14) . .
O5 Fe2 Er1 39.93(15) . .
O11 Fe2 Er1 108.20(15) . .
O8 Fe2 Er1 132.25(15) 2_766 .
N6 Fe2 Er1 132.45(16) 2_766 .
N3 Fe2 Er1 87.12(16) 2_766 .
N1 C1 C2 111.3(6) . .
N1 C1 H1A 109.4 . .
C2 C1 H1A 109.4 . .
N1 C1 H1B 109.4 . .
C2 C1 H1B 109.4 . .
H1A C1 H1B 108.0 . .
O1 C2 C1 109.3(6) . .
O1 C2 H2A 109.8 . .
C1 C2 H2A 109.8 . .
O1 C2 H2B 109.8 . .
C1 C2 H2B 109.8 . .
H2A C2 H2B 108.3 . .
N1 C3 C4 110.8(6) . .
N1 C3 H3A 109.5 . .
C4 C3 H3A 109.5 . .
N1 C3 H3B 109.5 . .
C4 C3 H3B 109.5 . .
H3A C3 H3B 108.1 . .
O2 C4 C3 109.1(6) . .
O2 C4 H4A 109.9 . .
C3 C4 H4A 109.9 . .
O2 C4 H4B 109.9 . .
C3 C4 H4B 109.9 . .
H4A C4 H4B 108.3 . .
N1 C5 C6 110.7(6) . .
N1 C5 H5A 109.5 . .
C6 C5 H5A 109.5 . .
N1 C5 H5B 109.5 . .
C6 C5 H5B 109.5 . .
H5A C5 H5B 108.1 . .
O3 C6 C5 109.0(6) . .
O3 C6 H6A 109.9 . .
C5 C6 H6A 109.9 . .
O3 C6 H6B 109.9 . .
C5 C6 H6B 109.9 . .
H6A C6 H6B 108.3 . .
N2 C7 C8 109.8(5) . .
N2 C7 H7A 109.7 . .
C8 C7 H7A 109.7 . .
N2 C7 H7B 109.7 . .
C8 C7 H7B 109.7 . .
H7A C7 H7B 108.2 . .
O4 C8 C7 108.5(6) . .
O4 C8 H8A 110.0 . .
C7 C8 H8A 110.0 . .
O4 C8 H8B 110.0 . .
C7 C8 H8B 110.0 . .
H8A C8 H8B 108.4 . .
N2 C9 C10 111.0(6) . .
N2 C9 H9A 109.4 . .
C10 C9 H9A 109.4 . .
N2 C9 H9B 109.4 . .
C10 C9 H9B 109.4 . .
H9A C9 H9B 108.0 . .
O5 C10 C9 108.9(6) . .
O5 C10 H10A 109.9 . .
C9 C10 H10A 109.9 . .
O5 C10 H10B 109.9 . .
C9 C10 H10B 109.9 . .
H10A C10 H10B 108.3 . .
N2 C11 C12 111.2(6) . .
N2 C11 H11A 109.4 . .
C12 C11 H11A 109.4 . .
N2 C11 H11B 109.4 . .
C12 C11 H11B 109.4 . .
H11A C11 H11B 108.0 . .
O6 C12 C11 109.1(6) . .
O6 C12 H12A 109.9 . .
C11 C12 H12A 109.9 . .
O6 C12 H12B 109.9 . .
C11 C12 H12B 109.9 . .
H12A C12 H12B 108.3 . .
O7 C13 O8 124.3(7) . .
O7 C13 C14 118.7(6) . .
O8 C13 C14 116.9(6) . .
C15 C14 C17 110.7(8) . .
C15 C14 C13 111.2(7) . .
C17 C14 C13 109.2(7) . .
C15 C14 C16 107.3(8) . .
C17 C14 C16 111.1(9) . .
C13 C14 C16 107.3(7) . .
C14 C15 H15A 109.5 . .
C14 C15 H15B 109.5 . .
H15A C15 H15B 109.5 . .
C14 C15 H15C 109.5 . .
H15A C15 H15C 109.5 . .
H15B C15 H15C 109.5 . .
C14 C16 H16A 109.5 . .
C14 C16 H16B 109.5 . .
H16A C16 H16B 109.5 . .
C14 C16 H16C 109.5 . .
H16A C16 H16C 109.5 . .
H16B C16 H16C 109.5 . .
C14 C17 H17A 109.5 . .
C14 C17 H17B 109.5 . .
H17A C17 H17B 109.5 . .
C14 C17 H17C 109.5 . .
H17A C17 H17C 109.5 . .
H17B C17 H17C 109.5 . .
O10 C18 O9 124.8(7) . .
O10 C18 C19 120.8(7) . .
O9 C18 C19 114.4(6) . .
C21 C19 C18 107.5(7) . .
C21 C19 C20 109.4(7) . .
C18 C19 C20 110.2(6) . .
C21 C19 C22 108.1(7) . .
C18 C19 C22 111.1(6) . .
C20 C19 C22 110.6(7) . .
C19 C20 H20A 109.5 . .
C19 C20 H20B 109.5 . .
H20A C20 H20B 109.5 . .
C19 C20 H20C 109.5 . .
H20A C20 H20C 109.5 . .
H20B C20 H20C 109.5 . .
C19 C21 H21A 109.5 . .
C19 C21 H21B 109.5 . .
H21A C21 H21B 109.5 . .
C19 C21 H21C 109.5 . .
H21A C21 H21C 109.5 . .
H21B C21 H21C 109.5 . .
C19 C22 H22A 109.5 . .
C19 C22 H22B 109.5 . .
H22A C22 H22B 109.5 . .
C19 C22 H22C 109.5 . .
H22A C22 H22C 109.5 . .
H22B C22 H22C 109.5 . .
O12 C23 O11 126.1(7) . .
O12 C23 C24 119.0(7) . .
O11 C23 C24 114.9(6) . .
C25 C24 C23 112.3(7) . .
C25 C24 C26' 117.7(9) . .
C23 C24 C26' 112.2(8) . .
C25 C24 C27 125.2(12) . .
C23 C24 C27 115.5(11) . .
C26' C24 C27 65.6(13) . .
C25 C24 C26 95.9(12) . .
C23 C24 C26 99.4(10) . .
C26' C24 C26 35.8(10) . .
C27 C24 C26 101.3(16) . .
C25 C24 C27' 100.2(9) . .
C23 C24 C27' 104.0(7) . .
C26' C24 C27' 108.7(10) . .
C27 C24 C27' 43.5(12) . .
C26 C24 C27' 143.8(13) . .
C24 C25 H25A 109.5 . .
C24 C25 H25B 109.5 . .
H25A C25 H25B 109.5 . .
C24 C25 H25C 109.5 . .
H25A C25 H25C 109.5 . .
H25B C25 H25C 109.5 . .
C24 C26 H26A 109.5 . .
C24 C26 H26B 109.5 . .
C24 C26 H26C 109.5 . .
C24 C27 H27A 109.5 . .
C24 C27 H27B 109.5 . .
C24 C27 H27C 109.5 . .
C24 C26' H26D 109.5 . .
C24 C26' H26E 109.5 . .
H26D C26' H26E 109.5 . .
C24 C26' H26F 109.5 . .
H26D C26' H26F 109.5 . .
H26E C26' H26F 109.5 . .
C24 C27' H27D 109.5 . .
C24 C27' H27E 109.5 . .
H27D C27' H27E 109.5 . .
C24 C27' H27F 109.5 . .
H27D C27' H27F 109.5 . .
H27E C27' H27F 109.5 . .
Cl1 C28 Cl2 114.5(6) . .
Cl1 C28 Cl2' 106.8(7) . .
Cl2 C28 Cl2' 44.5(6) . .
Cl1 C28 H28A 108.6 . .
Cl2 C28 H28A 108.6 . .
Cl2' C28 H28A 142.8 . .
Cl1 C28 H28B 108.6 . .
Cl2 C28 H28B 108.6 . .
Cl2' C28 H28B 70.5 . .
H28A C28 H28B 107.6 . .
C1 N1 C5 110.2(5) . .
C1 N1 C3 111.4(5) . .
C5 N1 C3 111.1(5) . .
C1 N1 Er1 107.2(4) . .
C5 N1 Er1 111.2(4) . .
C3 N1 Er1 105.5(4) . .
C7 N2 C9 112.2(6) . .
C7 N2 C11 111.0(5) . .
C9 N2 C11 110.5(5) . .
C7 N2 Er1 105.4(4) . .
C9 N2 Er1 107.5(4) . .
C11 N2 Er1 110.1(4) . .
N4 N3 Fe2 118.0(5) . 2_766
N4 N3 Fe1 118.3(5) . .
Fe2 N3 Fe1 99.0(2) 2_766 .
N5 N4 N3 179.2(8) . .
N7 N6 Fe1 126.3(5) . .
N7 N6 Fe2 127.4(5) . 2_766
Fe1 N6 Fe2 100.5(3) . 2_766
N8 N7 N6 178.7(11) . .
C2 O1 Fe1 121.1(4) . .
C2 O1 Er1 126.0(4) . .
Fe1 O1 Er1 105.2(2) . .
C4 O2 Fe2 128.7(4) . .
C4 O2 Er1 126.3(4) . .
Fe2 O2 Er1 105.0(2) . .
C6 O3 Er1 115.6(4) . .
C6 O3 H3 111.9 . .
Er1 O3 H3 118.3 . .
C8 O4 Fe1 128.7(4) . .
C8 O4 Er1 126.2(4) . .
Fe1 O4 Er1 105.1(2) . .
C10 O5 Fe2 120.4(4) . .
C10 O5 Er1 126.3(4) . .
Fe2 O5 Er1 106.2(2) . .
C12 O6 Er1 115.4(4) . .
C12 O6 H6 114.1 . .
Er1 O6 H6 114.3 . .
C13 O7 Fe1 132.3(4) . .
C13 O8 Fe2 131.5(5) . 2_766
C18 O9 Fe1 140.2(5) . .
C23 O11 Fe2 136.5(5) . .

loop_
_geom_bond_atom_site_label_1
_geom_bond_atom_site_label_2
_geom_bond_distance
_geom_bond_site_symmetry_2
Er1 O5 2.271(5) .
Er1 O1 2.285(5) .
Er1 O4 2.312(5) .
Er1 O2 2.315(5) .
Er1 O6 2.384(5) .
Er1 O3 2.398(5) .
Er1 N1 2.604(6) .
Er1 N2 2.606(6) .
Er1 Fe1 3.3952(16) .
Er1 Fe2 3.3978(19) .
Fe1 O4 1.957(5) .
Fe1 O1 1.982(5) .
Fe1 O9 1.987(5) .
Fe1 O7 2.071(5) .
Fe1 N6 2.126(6) .
Fe1 N3 2.158(6) .
Fe2 O2 1.960(5) .
Fe2 O5 1.973(5) .
Fe2 O11 1.988(5) .
Fe2 O8 2.065(5) 2_766
Fe2 N6 2.139(6) 2_766
Fe2 N3 2.155(6) 2_766
C1 N1 1.483(9) .
C1 C2 1.531(10) .
C1 H1A 0.9900 .
C1 H1B 0.9900 .
C2 O1 1.418(9) .
C2 H2A 0.9900 .
C2 H2B 0.9900 .
C3 N1 1.495(9) .
C3 C4 1.529(10) .
C3 H3A 0.9900 .
C3 H3B 0.9900 .
C4 O2 1.433(9) .
C4 H4A 0.9900 .
C4 H4B 0.9900 .
C5 N1 1.496(9) .
C5 C6 1.529(10) .
C5 H5A 0.9900 .
C5 H5B 0.9900 .
C6 O3 1.450(9) .
C6 H6A 0.9900 .
C6 H6B 0.9900 .
C7 N2 1.487(9) .
C7 C8 1.547(9) .
C7 H7A 0.9900 .
C7 H7B 0.9900 .
C8 O4 1.437(8) .
C8 H8A 0.9900 .
C8 H8B 0.9900 .
C9 N2 1.488(9) .
C9 C10 1.536(10) .
C9 H9A 0.9900 .
C9 H9B 0.9900 .
C10 O5 1.441(9) .
C10 H10A 0.9900 .
C10 H10B 0.9900 .
C11 N2 1.499(9) .
C11 C12 1.517(10) .
C11 H11A 0.9900 .
C11 H11B 0.9900 .
C12 O6 1.455(8) .
C12 H12A 0.9900 .
C12 H12B 0.9900 .
C13 O7 1.264(9) .
C13 O8 1.297(8) .
C13 C14 1.531(10) .
C14 C15 1.516(11) .
C14 C17 1.524(12) .
C14 C16 1.542(13) .
C15 H15A 0.9800 .
C15 H15B 0.9800 .
C15 H15C 0.9800 .
C16 H16A 0.9800 .
C16 H16B 0.9800 .
C16 H16C 0.9800 .
C17 H17A 0.9800 .
C17 H17B 0.9800 .
C17 H17C 0.9800 .
C18 O10 1.237(9) .
C18 O9 1.294(9) .
C18 C19 1.543(10) .
C19 C21 1.538(11) .
C19 C20 1.543(11) .
C19 C22 1.560(10) .
C20 H20A 0.9800 .
C20 H20B 0.9800 .
C20 H20C 0.9800 .
C21 H21A 0.9800 .
C21 H21B 0.9800 .
C21 H21C 0.9800 .
C22 H22A 0.9800 .
C22 H22B 0.9800 .
C22 H22C 0.9800 .
C23 O12 1.230(9) .
C23 O11 1.299(9) .
C23 C24 1.529(10) .
C24 C25 1.512(12) .
C24 C26' 1.551(11) .
C24 C27 1.564(12) .
C24 C26 1.572(12) .
C24 C27' 1.576(11) .
C25 H25A 0.9800 .
C25 H25B 0.9800 .
C25 H25C 0.9800 .
C26 H26A 0.9800 .
C26 H26B 0.9800 .
C26 H26C 0.9800 .
C27 H27A 0.9800 .
C27 H27B 0.9800 .
C27 H27C 0.9800 .
C26' H26D 0.9800 .
C26' H26E 0.9800 .
C26' H26F 0.9800 .
C27' H27D 0.9800 .
C27' H27E 0.9800 .
C27' H27F 0.9800 .
C28 Cl1 1.741(10) .
C28 Cl2 1.748(9) .
C28 Cl2' 1.749(9) .
C28 H28A 0.9900 .
C28 H28B 0.9900 .
N3 N4 1.235(9) .
N3 Fe2 2.155(6) 2_766
N4 N5 1.150(9) .
N6 N7 1.208(9) .
N6 Fe2 2.139(6) 2_766
N7 N8 1.143(10) .
O3 H3 0.8609 .
O6 H6 0.9927 .
O8 Fe2 2.065(5) 2_766

loop_
_geom_hbond_atom_site_label_D
_geom_hbond_atom_site_label_H
_geom_hbond_atom_site_label_A
_geom_hbond_distance_DH
_geom_hbond_distance_HA
_geom_hbond_distance_DA
_geom_hbond_angle_DHA
O6 H6 O12 0.99 1.64 2.584(7) 158.3
O3 H3 O10 0.86 1.77 2.605(7) 162.6
